data_7062497
loop_
_publ_author_name
'Dahiwadkar, Rahul'
'Dubey, Gurudutt'
'Shaik, Althaf'
'Jana, Palash'
'Thiruvenkatam, Vijay'
'Kanvah, Sriram'

_publ_section_title
;
 Halogen-bonded co-crystals with AIE-active \a-cyanostilbenes
;
_journal_issue 24
_journal_name_full 'New Journal of Chemistry'
_journal_page_first 11685
_journal_page_last 11696
_journal_paper_doi 10.1039/D3NJ00333G
_journal_volume 47
_journal_year 2023
_chemical_formula_moiety 'C17 H15 I N2,C16 H15 N3,C2 H4 Cl2'
_chemical_formula_sum 'C35 H34 Cl2 I N5'
_chemical_formula_weight 722.47
_space_group_crystal_system monoclinic
_space_group_IT_number 7
_space_group_name_Hall 'P -2yc'
_space_group_name_H-M_alt 'P 1 c 1'
_atom_sites_solution_hydrogens geom
_audit_creation_method SHELXL-2017/1
_audit_update_record
;
2020-08-16 deposited with the CCDC.	2023-05-19 downloaded from the CCDC.
;
_cell_angle_alpha 90
_cell_angle_beta 104.353(4)
_cell_angle_gamma 90
_cell_formula_units_Z 2
_cell_length_a 11.820(3)
_cell_length_b 6.1320(14)
_cell_length_c 22.010(5)
_cell_measurement_reflns_used 9932
_cell_measurement_temperature 100(2)
_cell_measurement_theta_max 28.99
_cell_measurement_theta_min 2.92
_cell_volume 1545.5(6)
_computing_cell_refinement 'Bruker SAINT'
_computing_data_collection 'Bruker APEX2'
_computing_data_reduction 'Bruker SAINT'
_computing_molecular_graphics 'Bruker SHELXTL'
_computing_publication_material 'Bruker SHELXTL'
_computing_structure_refinement 'SHELXL-2014 (Sheldrick 2014)'
_computing_structure_solution 'SHELXS-97 (Sheldrick 2008)'
_diffrn_ambient_temperature 100(2)
_diffrn_measured_fraction_theta_full 0.992
_diffrn_measured_fraction_theta_max 0.986
_diffrn_measurement_device_type 'Bruker APEX-II CCD'
_diffrn_measurement_method '\f and \w scans'
_diffrn_radiation_type MoK\a
_diffrn_radiation_wavelength 0.71073
_diffrn_reflns_av_R_equivalents 0.0518
_diffrn_reflns_av_unetI/netI 0.0685
_diffrn_reflns_Laue_measured_fraction_full 0.992
_diffrn_reflns_Laue_measured_fraction_max 0.986
_diffrn_reflns_limit_h_max 16
_diffrn_reflns_limit_h_min -15
_diffrn_reflns_limit_k_max 8
_diffrn_reflns_limit_k_min -8
_diffrn_reflns_limit_l_max 29
_diffrn_reflns_limit_l_min -29
_diffrn_reflns_number 16255
_diffrn_reflns_point_group_measured_fraction_full 0.992
_diffrn_reflns_point_group_measured_fraction_max 0.986
_diffrn_reflns_theta_full 25.242
_diffrn_reflns_theta_max 28.992
_diffrn_reflns_theta_min 2.915
_exptl_absorpt_coefficient_mu 1.242
_exptl_crystal_colour yellow
_exptl_crystal_density_diffrn 1.553
_exptl_crystal_description rods
_exptl_crystal_F_000 720
_exptl_crystal_size_max 0.4
_exptl_crystal_size_mid 0.2
_exptl_crystal_size_min 0.2
_refine_diff_density_max 11.663
_refine_diff_density_min -1.489
_refine_diff_density_rms 0.295
_refine_ls_abs_structure_details
;
 Refined as a perfect inversion twin.
;
_refine_ls_abs_structure_Flack 0.5
_refine_ls_extinction_method none
_refine_ls_goodness_of_fit_ref 1.731
_refine_ls_hydrogen_treatment constr
_refine_ls_matrix_type full
_refine_ls_number_parameters 392
_refine_ls_number_reflns 7699
_refine_ls_number_restraints 2
_refine_ls_restrained_S_all 1.731
_refine_ls_R_factor_all 0.0936
_refine_ls_R_factor_gt 0.0932
_refine_ls_shift/su_max 0.004
_refine_ls_shift/su_mean 0.000
_refine_ls_structure_factor_coef Fsqd
_refine_ls_weighting_details 'w=1/[\s^2^(Fo^2^)+(0.1000P)^2^] where P=(Fo^2^+2Fc^2^)/3'
_refine_ls_weighting_scheme calc
_refine_ls_wR_factor_gt 0.2167
_refine_ls_wR_factor_ref 0.2175
_reflns_Friedel_coverage 0.998
_reflns_Friedel_fraction_full 0.992
_reflns_Friedel_fraction_max 0.987
_reflns_number_gt 7607
_reflns_number_total 7699
_reflns_threshold_expression 'I > 2\s(I)'
_cod_data_source_file d3nj00333g2.cif
_cod_data_source_block SKG_PALJ_N_I_2020_0m_b
_cod_depositor_comments 'Adding full bibliography for 7062496--7062498.cif.'
_cod_original_sg_symbol_H-M 'P c'
_cod_database_code 7062497
_shelx_shelxl_version_number 2017/1
_shelx_space_group_comment
;
The symmetry employed for this shelxl refinement is uniquely defined
by the following loop, which should always be used as a source of
symmetry information in preference to the above space-group names.
They are only intended as comments.
;

loop_
_space_group_symop_operation_xyz
'x, y, z'
'x, -y, z+1/2'

loop_
_atom_site_label
_atom_site_type_symbol
_atom_site_fract_x
_atom_site_fract_y
_atom_site_fract_z
_atom_site_U_iso_or_equiv
_atom_site_adp_type
_atom_site_occupancy
_atom_site_site_symmetry_order
_atom_site_calc_flag
_atom_site_refinement_flags_posn
_atom_site_refinement_flags_adp
_atom_site_refinement_flags_occupancy
_atom_site_disorder_assembly
_atom_site_disorder_group
C015 C 0.3035(7) 0.1379(18) 0.4321(3) 0.0196(17) Uani 1 1 d . . . . .
N1A N 0.6969(7) 0.3759(16) 0.5686(4) 0.0227(16) Uani 1 1 d . . . . .
C1A C 0.7444(8) 0.5682(18) 0.5650(4) 0.0233(17) Uani 1 1 d . . . . .
H1A H 0.699053 0.673039 0.537662 0.028 Uiso 1 1 calc R U . . .
N2A N 1.0948(6) 0.9285(14) 0.6524(4) 0.0245(15) Uani 1 1 d . . . . .
C1S C 0.9418(12) 1.2630(19) 0.4813(7) 0.030(3) Uani 1 1 d . . . . .
H1SA H 0.941790 1.325567 0.439798 0.036 Uiso 1 1 calc R U . . .
H1SB H 0.896627 1.361526 0.502053 0.036 Uiso 1 1 calc R U . . .
Cl1S Cl 0.8756(2) 0.9994(5) 0.47138(12) 0.0335(6) Uani 1 1 d . . . . .
I1B I 0.46556(5) 0.22612(8) 0.48698(4) 0.0235(2) Uani 1 1 d . . . . .
C1B C 0.2587(7) -0.0683(16) 0.4375(4) 0.0181(15) Uani 1 1 d . . . . .
H1B H 0.303910 -0.172164 0.465245 0.022 Uiso 1 1 calc R U . . .
N1B N -0.0949(6) -0.4245(14) 0.3476(4) 0.0240(15) Uani 1 1 d . . . . .
C2A C 0.8529(8) 0.6276(17) 0.5971(4) 0.0208(16) Uani 1 1 d . . . . .
H2A H 0.882693 0.767897 0.591320 0.025 Uiso 1 1 calc R U . . .
N3A N 1.5757(6) 0.4595(13) 0.8529(3) 0.0172(13) Uani 1 1 d . . . . .
C3A C 0.9199(6) 0.4803(13) 0.6388(3) 0.0124(13) Uani 1 1 d . . . . .
C2S C 1.0619(14) 1.2444(18) 0.5195(7) 0.029(3) Uani 1 1 d . . . . .
H2SA H 1.107340 1.146359 0.498768 0.035 Uiso 1 1 calc R U . . .
H2SB H 1.062136 1.182155 0.561066 0.035 Uiso 1 1 calc R U . . .
Cl2S Cl 1.1246(2) 1.5024(5) 0.52860(12) 0.0327(5) Uani 1 1 d . . . . .
N2B N -0.5727(6) 0.0411(14) 0.1484(3) 0.0194(14) Uani 1 1 d . . . . .
C2B C 0.1494(7) -0.1220(14) 0.4030(4) 0.0169(14) Uani 1 1 d . . . . .
H2B H 0.119844 -0.263612 0.407399 0.020 Uiso 1 1 calc R U . . .
C4A C 0.8719(10) 0.2820(15) 0.6440(6) 0.022(2) Uani 1 1 d . . . . .
H4A H 0.915451 0.175741 0.671569 0.026 Uiso 1 1 calc R U . . .
C3B C 0.0814(7) 0.0214(14) 0.3622(4) 0.0155(14) Uani 1 1 d . . . . .
C5A C 0.7609(15) 0.2340(18) 0.6097(8) 0.027(3) Uani 1 1 d . . . . .
H5A H 0.728349 0.095879 0.615096 0.032 Uiso 1 1 calc R U . . .
C4B C 0.1320(13) 0.2262(16) 0.3571(7) 0.020(3) Uani 1 1 d . . . . .
H4B H 0.089791 0.327886 0.327483 0.025 Uiso 1 1 calc R U . . .
C6A C 1.0376(7) 0.5403(14) 0.6745(4) 0.0144(14) Uani 1 1 d . . . . .
C5B C 0.2400(9) 0.2850(16) 0.3933(5) 0.0188(19) Uani 1 1 d . . . . .
H5B H 0.269082 0.428314 0.390866 0.023 Uiso 1 1 calc R U . . .
C7A C 1.1120(7) 0.4050(15) 0.7150(3) 0.0166(14) Uani 1 1 d . . . . .
H7A H 1.079934 0.267015 0.721034 0.020 Uiso 1 1 calc R U . . .
C6B C -0.0350(7) -0.0409(14) 0.3263(4) 0.0142(14) Uani 1 1 d . . . . .
C8A C 1.2292(7) 0.4366(14) 0.7496(3) 0.0158(14) Uani 1 1 d . . . . .
C7B C -0.1082(7) 0.0934(14) 0.2866(4) 0.0158(14) Uani 1 1 d . . . . .
H7B H -0.075592 0.231589 0.281304 0.019 Uiso 1 1 calc R U . . .
C9A C 1.2963(7) 0.6189(15) 0.7498(4) 0.0181(15) Uani 1 1 d . . . . .
H9A H 1.262886 0.741512 0.725507 0.022 Uiso 1 1 calc R U . . .
C8B C -0.2249(7) 0.0656(13) 0.2515(3) 0.0142(14) Uani 1 1 d . . . . .
C10A C 1.4090(7) 0.6298(15) 0.7835(4) 0.0189(15) Uani 1 1 d . . . . .
H10A H 1.452553 0.759284 0.782323 0.023 Uiso 1 1 calc R U . . .
C9B C -0.2790(11) 0.2399(14) 0.2157(5) 0.0179(19) Uani 1 1 d . . . . .
H9B H -0.234912 0.369144 0.215377 0.021 Uiso 1 1 calc R U . . .
C11A C 1.4621(6) 0.4543(14) 0.8199(3) 0.0136(14) Uani 1 1 d . . . . .
C10B C -0.3903(13) 0.2366(15) 0.1816(6) 0.018(2) Uani 1 1 d . . . . .
H10B H -0.422122 0.361312 0.157854 0.022 Uiso 1 1 calc R U . . .
C12A C 1.3957(11) 0.2675(14) 0.8211(5) 0.019(2) Uani 1 1 d . . . . .
H12A H 1.429223 0.145254 0.845550 0.023 Uiso 1 1 calc R U . . .
C11B C -0.4604(7) 0.0490(15) 0.1807(4) 0.0155(14) Uani 1 1 d . . . . .
C13A C 1.2815(12) 0.2608(15) 0.7869(6) 0.018(2) Uani 1 1 d . . . . .
H13A H 1.236640 0.133341 0.788524 0.021 Uiso 1 1 calc R U . . .
C12B C -0.4081(6) -0.1282(14) 0.2172(3) 0.0151(14) Uani 1 1 d . . . . .
H12B H -0.452406 -0.256525 0.218540 0.018 Uiso 1 1 calc R U . . .
C14A C 1.0736(11) 0.7568(14) 0.6627(6) 0.020(2) Uani 1 1 d . . . . .
C13B C -0.2951(7) -0.1194(14) 0.2507(4) 0.0160(14) Uani 1 1 d . . . . .
H13B H -0.262255 -0.243219 0.274615 0.019 Uiso 1 1 calc R U . . .
C15A C 1.6421(7) 0.6592(17) 0.8586(4) 0.0210(16) Uani 1 1 d . . . . .
H15A H 1.627343 0.731264 0.817670 0.032 Uiso 1 1 calc R U . . .
H15B H 1.725551 0.625896 0.873338 0.032 Uiso 1 1 calc R U . . .
H15C H 1.618623 0.755949 0.888750 0.032 Uiso 1 1 calc R U . . .
C14B C -0.0690(10) -0.2533(14) 0.3381(6) 0.0185(19) Uani 1 1 d . . . . .
C16A C 1.6241(11) 0.2857(16) 0.8936(5) 0.025(2) Uani 1 1 d . . . . .
H16A H 1.616808 0.149470 0.869625 0.037 Uiso 1 1 calc R U . . .
H16B H 1.582201 0.272110 0.926621 0.037 Uiso 1 1 calc R U . . .
H16C H 1.706786 0.315412 0.912552 0.037 Uiso 1 1 calc R U . . .
C16B C -0.6389(8) -0.1588(17) 0.1417(4) 0.0220(16) Uani 1 1 d . . . . .
H16D H -0.720375 -0.128785 0.120092 0.033 Uiso 1 1 calc R U . . .
H16E H -0.635469 -0.219956 0.183261 0.033 Uiso 1 1 calc R U . . .
H16F H -0.605884 -0.263521 0.117183 0.033 Uiso 1 1 calc R U . . .
C15B C -0.6233(12) 0.2169(16) 0.1080(6) 0.026(2) Uani 1 1 d . . . . .
H15D H -0.576353 0.244894 0.077846 0.039 Uiso 1 1 calc R U . . .
H15E H -0.625237 0.348286 0.133064 0.039 Uiso 1 1 calc R U . . .
H15F H -0.703020 0.177847 0.085370 0.039 Uiso 1 1 calc R U . . .

loop_
_atom_site_aniso_label
_atom_site_aniso_U_11
_atom_site_aniso_U_22
_atom_site_aniso_U_33
_atom_site_aniso_U_23
_atom_site_aniso_U_13
_atom_site_aniso_U_12
C015 0.011(3) 0.039(5) 0.009(3) 0.006(3) 0.002(2) 0.002(3)
N1A 0.008(3) 0.026(5) 0.030(4) -0.004(3) -0.002(3) -0.001(3)
C1A 0.021(4) 0.032(5) 0.015(3) 0.005(3) 0.003(3) 0.004(4)
N2A 0.016(3) 0.018(4) 0.034(4) 0.002(3) -0.005(3) -0.001(3)
C1S 0.019(10) 0.030(5) 0.034(8) 0.005(4) -0.007(8) -0.010(3)
Cl1S 0.0333(12) 0.0352(13) 0.0302(11) -0.0040(9) 0.0046(9) -0.0171(10)
I1B 0.0133(3) 0.0317(3) 0.0241(3) 0.0003(3) 0.00175(19) -0.0037(3)
C1B 0.008(3) 0.026(4) 0.016(3) 0.001(3) -0.004(3) -0.002(3)
N1B 0.014(3) 0.019(4) 0.034(4) 0.002(3) -0.002(3) -0.003(3)
C2A 0.016(3) 0.028(5) 0.017(3) 0.004(3) 0.002(3) 0.003(3)
N3A 0.006(3) 0.019(3) 0.022(3) -0.001(3) -0.006(2) 0.000(2)
C3A 0.008(3) 0.014(4) 0.014(3) 0.000(2) 0.000(2) 0.001(3)
C2S 0.019(6) 0.031(5) 0.036(7) -0.002(4) 0.004(5) -0.007(3)
Cl2S 0.0350(12) 0.0322(13) 0.0300(11) -0.0046(9) 0.0065(9) -0.0168(10)
N2B 0.011(3) 0.020(4) 0.023(3) 0.000(3) -0.005(3) 0.000(3)
C2B 0.012(3) 0.015(4) 0.020(3) 0.000(3) -0.002(3) -0.001(3)
C4A 0.007(4) 0.020(5) 0.034(5) 0.000(3) -0.003(4) -0.003(3)
C3B 0.014(3) 0.014(4) 0.020(3) 0.002(3) 0.007(3) 0.004(3)
C5A 0.025(8) 0.022(5) 0.032(7) -0.001(4) 0.006(6) -0.005(4)
C4B 0.022(7) 0.014(4) 0.026(5) 0.002(3) 0.006(5) -0.002(3)
C6A 0.008(3) 0.015(4) 0.019(3) 0.000(3) 0.001(3) -0.002(3)
C5B 0.003(4) 0.021(5) 0.029(5) 0.009(3) -0.001(4) -0.002(3)
C7A 0.012(3) 0.021(4) 0.014(3) 0.000(3) -0.002(3) 0.002(3)
C6B 0.013(3) 0.013(4) 0.018(3) 0.001(3) 0.007(3) 0.000(3)
C8A 0.010(3) 0.021(4) 0.014(3) -0.003(3) -0.003(3) 0.001(3)
C7B 0.011(3) 0.018(4) 0.018(3) -0.001(3) 0.005(3) -0.004(3)
C9A 0.013(3) 0.019(4) 0.021(3) 0.002(3) 0.001(3) 0.000(3)
C8B 0.017(3) 0.010(3) 0.016(3) 0.002(3) 0.006(3) -0.001(3)
C10A 0.011(3) 0.019(4) 0.026(4) -0.005(3) 0.004(3) -0.007(3)
C9B 0.015(5) 0.016(4) 0.023(5) 0.000(3) 0.004(4) -0.003(3)
C11A 0.008(3) 0.017(4) 0.016(3) -0.004(3) 0.001(2) 0.001(3)
C10B 0.023(7) 0.012(4) 0.018(5) 0.000(3) 0.002(5) -0.001(3)
C12A 0.017(5) 0.017(4) 0.020(5) -0.005(3) -0.001(4) -0.003(3)
C11B 0.010(3) 0.019(4) 0.018(3) 0.004(3) 0.004(3) 0.001(3)
C13A 0.016(7) 0.016(4) 0.019(5) -0.003(3) 0.000(5) -0.007(3)
C12B 0.007(3) 0.019(4) 0.016(3) 0.004(3) -0.004(2) -0.003(3)
C14A 0.017(6) 0.017(4) 0.026(5) 0.001(3) 0.002(4) 0.008(3)
C13B 0.011(3) 0.014(4) 0.023(3) 0.002(3) 0.004(3) -0.003(3)
C15A 0.012(3) 0.026(5) 0.027(4) -0.002(4) 0.008(3) -0.006(3)
C14B 0.006(5) 0.019(4) 0.026(5) -0.003(3) -0.004(4) 0.001(2)
C16A 0.020(5) 0.025(5) 0.024(5) 0.002(3) -0.003(4) -0.002(3)
C16B 0.019(4) 0.020(4) 0.026(4) 0.002(3) 0.004(3) -0.001(3)
C15B 0.025(6) 0.024(5) 0.026(5) 0.002(3) 0.002(4) 0.004(4)

loop_
_atom_type_symbol
_atom_type_description
_atom_type_scat_dispersion_real
_atom_type_scat_dispersion_imag
_atom_type_scat_source
C C 0.0033 0.0016 'International Tables Vol C Tables 4.2.6.8 and 6.1.1.4'
H H 0.0000 0.0000 'International Tables Vol C Tables 4.2.6.8 and 6.1.1.4'
I I -0.4742 1.8119 'International Tables Vol C Tables 4.2.6.8 and 6.1.1.4'
N N 0.0061 0.0033 'International Tables Vol C Tables 4.2.6.8 and 6.1.1.4'
Cl Cl 0.1484 0.1585 'International Tables Vol C Tables 4.2.6.8 and 6.1.1.4'

loop_
_geom_angle_atom_site_label_1
_geom_angle_atom_site_label_2
_geom_angle_atom_site_label_3
_geom_angle
_geom_angle_site_symmetry_1
_geom_angle_site_symmetry_3
_geom_angle_publ_flag
C5B C015 C1B 120.3(8) . . ?
C5B C015 I1B 119.2(8) . . ?
C1B C015 I1B 120.4(6) . . ?
C1A N1A C5A 116.3(9) . . ?
N1A C1A C2A 125.0(9) . . ?
N1A C1A H1A 117.5 . . ?
C2A C1A H1A 117.5 . . ?
C2S C1S Cl1S 109.4(9) . . ?
C2S C1S H1SA 109.8 . . ?
Cl1S C1S H1SA 109.8 . . ?
C2S C1S H1SB 109.8 . . ?
Cl1S C1S H1SB 109.8 . . ?
H1SA C1S H1SB 108.2 . . ?
C2B C1B C015 120.0(8) . . ?
C2B C1B H1B 120.0 . . ?
C015 C1B H1B 120.0 . . ?
C1A C2A C3A 118.8(9) . . ?
C1A C2A H2A 120.6 . . ?
C3A C2A H2A 120.6 . . ?
C11A N3A C16A 120.7(8) . . ?
C11A N3A C15A 120.7(8) . . ?
C16A N3A C15A 117.2(8) . . ?
C4A C3A C2A 117.2(8) . . ?
C4A C3A C6A 122.7(8) . . ?
C2A C3A C6A 120.1(8) . . ?
C1S C2S Cl2S 108.6(9) . . ?
C1S C2S H2SA 110.0 . . ?
Cl2S C2S H2SA 110.0 . . ?
C1S C2S H2SB 110.0 . . ?
Cl2S C2S H2SB 110.0 . . ?
H2SA C2S H2SB 108.3 . . ?
C11B N2B C15B 120.5(9) . . ?
C11B N2B C16B 121.7(8) . . ?
C15B N2B C16B 116.3(8) . . ?
C3B C2B C1B 122.1(8) . . ?
C3B C2B H2B 119.0 . . ?
C1B C2B H2B 119.0 . . ?
C3A C4A C5A 120.5(10) . . ?
C3A C4A H4A 119.8 . . ?
C5A C4A H4A 119.8 . . ?
C2B C3B C4B 115.7(9) . . ?
C2B C3B C6B 120.7(8) . . ?
C4B C3B C6B 123.6(9) . . ?
N1A C5A C4A 122.2(11) . . ?
N1A C5A H5A 118.9 . . ?
C4A C5A H5A 118.9 . . ?
C5B C4B C3B 122.7(11) . . ?
C5B C4B H4B 118.7 . . ?
C3B C4B H4B 118.7 . . ?
C7A C6A C14A 120.5(8) . . ?
C7A C6A C3A 124.7(8) . . ?
C14A C6A C3A 114.8(8) . . ?
C015 C5B C4B 119.1(9) . . ?
C015 C5B H5B 120.5 . . ?
C4B C5B H5B 120.5 . . ?
C6A C7A C8A 130.7(8) . . ?
C6A C7A H7A 114.7 . . ?
C8A C7A H7A 114.7 . . ?
C7B C6B C14B 121.3(8) . . ?
C7B C6B C3B 124.0(8) . . ?
C14B C6B C3B 114.6(8) . . ?
C9A C8A C13A 117.0(8) . . ?
C9A C8A C7A 126.9(8) . . ?
C13A C8A C7A 116.1(9) . . ?
C6B C7B C8B 131.5(8) . . ?
C6B C7B H7B 114.2 . . ?
C8B C7B H7B 114.2 . . ?
C10A C9A C8A 122.1(8) . . ?
C10A C9A H9A 119.0 . . ?
C8A C9A H9A 119.0 . . ?
C9B C8B C13B 115.3(8) . . ?
C9B C8B C7B 117.9(8) . . ?
C13B C8B C7B 126.7(8) . . ?
C9A C10A C11A 121.2(8) . . ?
C9A C10A H10A 119.4 . . ?
C11A C10A H10A 119.4 . . ?
C10B C9B C8B 123.8(9) . . ?
C10B C9B H9B 118.1 . . ?
C8B C9B H9B 118.1 . . ?
N3A C11A C12A 119.7(8) . . ?
N3A C11A C10A 122.2(8) . . ?
C12A C11A C10A 118.0(8) . . ?
C9B C10B C11B 120.6(9) . . ?
C9B C10B H10B 119.7 . . ?
C11B C10B H10B 119.7 . . ?
C13A C12A C11A 119.7(9) . . ?
C13A C12A H12A 120.1 . . ?
C11A C12A H12A 120.1 . . ?
N2B C11B C12B 120.9(8) . . ?
N2B C11B C10B 122.5(9) . . ?
C12B C11B C10B 116.6(8) . . ?
C12A C13A C8A 121.9(9) . . ?
C12A C13A H13A 119.0 . . ?
C8A C13A H13A 119.0 . . ?
C13B C12B C11B 121.1(8) . . ?
C13B C12B H12B 119.5 . . ?
C11B C12B H12B 119.5 . . ?
N2A C14A C6A 175.9(13) . . ?
C12B C13B C8B 122.5(8) . . ?
C12B C13B H13B 118.7 . . ?
C8B C13B H13B 118.7 . . ?
N3A C15A H15A 109.5 . . ?
N3A C15A H15B 109.5 . . ?
H15A C15A H15B 109.5 . . ?
N3A C15A H15C 109.5 . . ?
H15A C15A H15C 109.5 . . ?
H15B C15A H15C 109.5 . . ?
N1B C14B C6B 179.2(12) . . ?
N3A C16A H16A 109.5 . . ?
N3A C16A H16B 109.5 . . ?
H16A C16A H16B 109.5 . . ?
N3A C16A H16C 109.5 . . ?
H16A C16A H16C 109.5 . . ?
H16B C16A H16C 109.5 . . ?
N2B C16B H16D 109.5 . . ?
N2B C16B H16E 109.5 . . ?
H16D C16B H16E 109.5 . . ?
N2B C16B H16F 109.5 . . ?
H16D C16B H16F 109.5 . . ?
H16E C16B H16F 109.5 . . ?
N2B C15B H15D 109.5 . . ?
N2B C15B H15E 109.5 . . ?
H15D C15B H15E 109.5 . . ?
N2B C15B H15F 109.5 . . ?
H15D C15B H15F 109.5 . . ?
H15E C15B H15F 109.5 . . ?

loop_
_geom_bond_atom_site_label_1
_geom_bond_atom_site_label_2
_geom_bond_distance
_geom_bond_site_symmetry_2
_geom_bond_publ_flag
C015 C5B 1.337(13) . ?
C015 C1B 1.387(14) . ?
C015 I1B 2.068(9) . ?
N1A C1A 1.317(14) . ?
N1A C5A 1.344(17) . ?
C1A C2A 1.352(13) . ?
C1A H1A 0.9500 . ?
N2A C14A 1.119(13) . ?
C1S C2S 1.46(2) . ?
C1S Cl1S 1.786(11) . ?
C1S H1SA 0.9900 . ?
C1S H1SB 0.9900 . ?
C1B C2B 1.366(10) . ?
C1B H1B 0.9500 . ?
N1B C14B 1.128(13) . ?
C2A C3A 1.387(11) . ?
C2A H2A 0.9500 . ?
N3A C11A 1.359(9) . ?
N3A C16A 1.418(12) . ?
N3A C15A 1.443(12) . ?
C3A C4A 1.359(12) . ?
C3A C6A 1.466(10) . ?
C2S Cl2S 1.737(11) . ?
C2S H2SA 0.9900 . ?
C2S H2SB 0.9900 . ?
N2B C11B 1.341(10) . ?
N2B C15B 1.431(13) . ?
N2B C16B 1.442(12) . ?
C2B C3B 1.366(11) . ?
C2B H2B 0.9500 . ?
C4A C5A 1.374(19) . ?
C4A H4A 0.9500 . ?
C3B C4B 1.407(13) . ?
C3B C6B 1.458(11) . ?
C5A H5A 0.9500 . ?
C4B C5B 1.375(17) . ?
C4B H4B 0.9500 . ?
C6A C7A 1.367(11) . ?
C6A C14A 1.437(13) . ?
C5B H5B 0.9500 . ?
C7A C8A 1.418(10) . ?
C7A H7A 0.9500 . ?
C6B C7B 1.347(11) . ?
C6B C14B 1.406(12) . ?
C8A C9A 1.370(12) . ?
C8A C13A 1.402(14) . ?
C7B C8B 1.414(11) . ?
C7B H7B 0.9500 . ?
C9A C10A 1.357(11) . ?
C9A H9A 0.9500 . ?
C8B C9B 1.386(12) . ?
C8B C13B 1.403(11) . ?
C10A C11A 1.394(12) . ?
C10A H10A 0.9500 . ?
C9B C10B 1.343(18) . ?
C9B H9B 0.9500 . ?
C11A C12A 1.393(13) . ?
C10B C11B 1.415(14) . ?
C10B H10B 0.9500 . ?
C12A C13A 1.374(17) . ?
C12A H12A 0.9500 . ?
C11B C12B 1.401(11) . ?
C13A H13A 0.9500 . ?
C12B C13B 1.358(10) . ?
C12B H12B 0.9500 . ?
C13B H13B 0.9500 . ?
C15A H15A 0.9800 . ?
C15A H15B 0.9800 . ?
C15A H15C 0.9800 . ?
C16A H16A 0.9800 . ?
C16A H16B 0.9800 . ?
C16A H16C 0.9800 . ?
C16B H16D 0.9800 . ?
C16B H16E 0.9800 . ?
C16B H16F 0.9800 . ?
C15B H15D 0.9800 . ?
C15B H15E 0.9800 . ?
C15B H15F 0.9800 . ?

loop_
_geom_torsion_atom_site_label_1
_geom_torsion_atom_site_label_2
_geom_torsion_atom_site_label_3
_geom_torsion_atom_site_label_4
_geom_torsion
_geom_torsion_site_symmetry_1
_geom_torsion_site_symmetry_2
_geom_torsion_site_symmetry_3
_geom_torsion_site_symmetry_4
_geom_torsion_publ_flag
C5A N1A C1A C2A 2.8(15) . . . . ?
C5B C015 C1B C2B 0.3(13) . . . . ?
I1B C015 C1B C2B 177.2(6) . . . . ?
N1A C1A C2A C3A -1.9(14) . . . . ?
C1A C2A C3A C4A 0.8(13) . . . . ?
C1A C2A C3A C6A -179.8(7) . . . . ?
Cl1S C1S C2S Cl2S -180.0(7) . . . . ?
C015 C1B C2B C3B 0.4(13) . . . . ?
C2A C3A C4A C5A -0.9(17) . . . . ?
C6A C3A C4A C5A 179.7(11) . . . . ?
C1B C2B C3B C4B 1.3(13) . . . . ?
C1B C2B C3B C6B -179.7(7) . . . . ?
C1A N1A C5A C4A -3(2) . . . . ?
C3A C4A C5A N1A 2(2) . . . . ?
C2B C3B C4B C5B -3.9(17) . . . . ?
C6B C3B C4B C5B 177.2(11) . . . . ?
C4A C3A C6A C7A 1.7(13) . . . . ?
C2A C3A C6A C7A -177.7(7) . . . . ?
C4A C3A C6A C14A 179.8(10) . . . . ?
C2A C3A C6A C14A 0.4(11) . . . . ?
C1B C015 C5B C4B -2.7(16) . . . . ?
I1B C015 C5B C4B -179.7(9) . . . . ?
C3B C4B C5B C015 5(2) . . . . ?
C14A C6A C7A C8A -2.0(14) . . . . ?
C3A C6A C7A C8A 176.0(8) . . . . ?
C2B C3B C6B C7B 178.1(7) . . . . ?
C4B C3B C6B C7B -3.0(13) . . . . ?
C2B C3B C6B C14B 0.8(11) . . . . ?
C4B C3B C6B C14B 179.7(10) . . . . ?
C6A C7A C8A C9A 0.0(14) . . . . ?
C6A C7A C8A C13A -179.3(9) . . . . ?
C14B C6B C7B C8B 1.6(14) . . . . ?
C3B C6B C7B C8B -175.5(8) . . . . ?
C13A C8A C9A C10A 1.1(13) . . . . ?
C7A C8A C9A C10A -178.3(8) . . . . ?
C6B C7B C8B C9B 177.9(9) . . . . ?
C6B C7B C8B C13B 0.8(14) . . . . ?
C8A C9A C10A C11A 0.0(12) . . . . ?
C13B C8B C9B C10B -0.8(15) . . . . ?
C7B C8B C9B C10B -178.2(10) . . . . ?
C16A N3A C11A C12A -6.4(12) . . . . ?
C15A N3A C11A C12A -172.4(8) . . . . ?
C16A N3A C11A C10A 174.6(9) . . . . ?
C15A N3A C11A C10A 8.7(11) . . . . ?
C9A C10A C11A N3A 178.4(7) . . . . ?
C9A C10A C11A C12A -0.6(12) . . . . ?
C8B C9B C10B C11B 0.4(19) . . . . ?
N3A C11A C12A C13A -178.8(10) . . . . ?
C10A C11A C12A C13A 0.2(15) . . . . ?
C15B N2B C11B C12B -175.9(8) . . . . ?
C16B N2B C11B C12B -10.0(12) . . . . ?
C15B N2B C11B C10B 6.5(13) . . . . ?
C16B N2B C11B C10B 172.3(9) . . . . ?
C9B C10B C11B N2B 178.3(10) . . . . ?
C9B C10B C11B C12B 0.6(16) . . . . ?
C11A C12A C13A C8A 0.9(18) . . . . ?
C9A C8A C13A C12A -1.5(16) . . . . ?
C7A C8A C13A C12A 177.9(10) . . . . ?
N2B C11B C12B C13B -178.9(8) . . . . ?
C10B C11B C12B C13B -1.1(13) . . . . ?
C11B C12B C13B C8B 0.7(12) . . . . ?
C9B C8B C13B C12B 0.3(12) . . . . ?
C7B C8B C13B C12B 177.4(8) . . . . ?
